data_7001917
loop_
_publ_author_name
'Mullice, Lucy A.'
'Thorp-Greenwood, Flora L.'
'Laye, Rebecca H.'
'Coogan, Michael P.'
'Kariuki, Benson M.'
'Pope, Simon J.A.'

_publ_section_title
;
 The coordination chemistry of fluorescent pyridinyl-- and
 quinolinyl--phthalimide ligands with the {AuI--PPh3} cationic unit
;
_journal_issue 34
_journal_name_full 'Dalton Transactions'
_journal_page_first 6836
_journal_page_last 6842
_journal_paper_doi 10.1039/b905123f
_journal_year 2009
_chemical_formula_sum 'C33 H24 Au Cl3 F3 N2 O5 P S'
_chemical_formula_weight 951.89
_chemical_name_systematic
;
?
;
_space_group_IT_number 14
_symmetry_cell_setting monoclinic
_symmetry_space_group_name_Hall '-P 2ybc'
_symmetry_space_group_name_H-M 'P 1 21/c 1'
_atom_sites_solution_hydrogens geom
_atom_sites_solution_primary direct
_atom_sites_solution_secondary difmap
_audit_creation_method SHELXL-97
_cell_angle_alpha 90.00
_cell_angle_beta 97.781(3)
_cell_angle_gamma 90.00
_cell_formula_units_Z 4
_cell_length_a 17.6586(10)
_cell_length_b 11.2141(6)
_cell_length_c 17.6983(10)
_cell_measurement_reflns_used 9934
_cell_measurement_temperature 150(2)
_cell_measurement_theta_max 27.5
_cell_measurement_theta_min 2.32
_cell_volume 3472.4(3)
_computing_cell_refinement 'Bruker Kappa Apex2(v2.1)'
_computing_data_collection 'Bruker Kappa Apex2(v2.1)'
_computing_data_reduction 'Bruker Kappa Apex2(v2.1)'
_computing_molecular_graphics 'Bruker SHELXTL'
_computing_publication_material 'Bruker SHELXTL'
_computing_structure_refinement 'SHELXL-97 (Sheldrick, 1997)'
_computing_structure_solution 'SHELXS-97 (Sheldrick, 1990)'
_diffrn_ambient_temperature 150(2)
_diffrn_measured_fraction_theta_full 0.997
_diffrn_measured_fraction_theta_max 0.997
_diffrn_measurement_device_type 'CCD area detector'
_diffrn_measurement_method 'phi and omega scans'
_diffrn_radiation_monochromator graphite
_diffrn_radiation_source 'fine-focus sealed tube'
_diffrn_radiation_type MoK\a
_diffrn_radiation_wavelength 0.71073
_diffrn_reflns_av_R_equivalents 0.0293
_diffrn_reflns_av_sigmaI/netI 0.0233
_diffrn_reflns_limit_h_max 22
_diffrn_reflns_limit_h_min -23
_diffrn_reflns_limit_k_max 14
_diffrn_reflns_limit_k_min -14
_diffrn_reflns_limit_l_max 23
_diffrn_reflns_limit_l_min -22
_diffrn_reflns_number 42366
_diffrn_reflns_theta_full 27.59
_diffrn_reflns_theta_max 27.59
_diffrn_reflns_theta_min 1.16
_exptl_absorpt_coefficient_mu 4.634
_exptl_absorpt_correction_T_max 0.8014
_exptl_absorpt_correction_T_min 0.3676
_exptl_absorpt_correction_type multi-scan
_exptl_absorpt_process_details SADABS
_exptl_crystal_colour colourless
_exptl_crystal_density_diffrn 1.821
_exptl_crystal_density_method 'not measured'
_exptl_crystal_description block
_exptl_crystal_F_000 1856
_exptl_crystal_size_max 0.27
_exptl_crystal_size_mid 0.20
_exptl_crystal_size_min 0.05
_refine_diff_density_max 1.048
_refine_diff_density_min -0.733
_refine_diff_density_rms 0.082
_refine_ls_extinction_method none
_refine_ls_goodness_of_fit_ref 1.025
_refine_ls_hydrogen_treatment constr
_refine_ls_matrix_type full
_refine_ls_number_parameters 442
_refine_ls_number_reflns 8025
_refine_ls_number_restraints 0
_refine_ls_restrained_S_all 1.025
_refine_ls_R_factor_all 0.0328
_refine_ls_R_factor_gt 0.0212
_refine_ls_shift/su_max 0.001
_refine_ls_shift/su_mean 0.000
_refine_ls_structure_factor_coef Fsqd
_refine_ls_weighting_details 'calc w=1/[\s^2^(Fo^2^)+(0.0159P)^2^+4.5326P] where P=(Fo^2^+2Fc^2^)/3'
_refine_ls_weighting_scheme calc
_refine_ls_wR_factor_gt 0.0433
_refine_ls_wR_factor_ref 0.0478
_reflns_number_gt 6710
_reflns_number_total 8025
_reflns_threshold_expression >2sigma(I)
_cod_data_source_file b905123f.txt
_cod_data_source_block irl42
_cod_original_sg_symbol_H-M P2(1)/c
_cod_database_code 7001917

loop_
_symmetry_equiv_pos_as_xyz
'x, y, z'
'-x, y+1/2, -z+1/2'
'-x, -y, -z'
'x, -y-1/2, z-1/2'

loop_
_atom_site_label
_atom_site_type_symbol
_atom_site_fract_x
_atom_site_fract_y
_atom_site_fract_z
_atom_site_U_iso_or_equiv
_atom_site_adp_type
_atom_site_occupancy
_atom_site_symmetry_multiplicity
_atom_site_calc_flag
_atom_site_refinement_flags
_atom_site_disorder_assembly
_atom_site_disorder_group
Au1 Au 0.218217(6) 0.490936(8) 0.339544(6) 0.02219(3) Uani 1 1 d . . .
P1 P 0.29742(4) 0.64669(6) 0.36204(4) 0.02023(14) Uani 1 1 d . . .
N1 N 0.00703(12) 0.23062(18) 0.16280(12) 0.0214(5) Uani 1 1 d . . .
N2 N 0.14240(12) 0.34963(18) 0.32023(12) 0.0230(5) Uani 1 1 d . . .
O1 O -0.00419(12) 0.02400(16) 0.16343(12) 0.0318(5) Uani 1 1 d . . .
O2 O 0.00545(12) 0.42697(16) 0.11934(11) 0.0307(4) Uani 1 1 d . . .
C1 C -0.01587(15) 0.1180(2) 0.13123(15) 0.0238(6) Uani 1 1 d . . .
C2 C -0.01069(15) 0.3235(2) 0.10890(15) 0.0242(6) Uani 1 1 d . . .
C3 C -0.05682(15) 0.1439(2) 0.05431(15) 0.0259(6) Uani 1 1 d . . .
C4 C -0.09540(17) 0.0667(3) 0.00174(17) 0.0347(7) Uani 1 1 d . . .
H4A H -0.0965 -0.0167 0.0107 0.042 Uiso 1 1 calc R . .
C5 C -0.13257(19) 0.1173(3) -0.06496(18) 0.0429(8) Uani 1 1 d . . .
H5A H -0.1602 0.0674 -0.1024 0.051 Uiso 1 1 calc R . .
C6 C -0.13003(19) 0.2391(3) -0.07791(18) 0.0437(8) Uani 1 1 d . . .
H6A H -0.1561 0.2709 -0.1240 0.052 Uiso 1 1 calc R . .
C7 C -0.09019(18) 0.3161(3) -0.02503(17) 0.0371(7) Uani 1 1 d . . .
H7A H -0.0879 0.3994 -0.0341 0.045 Uiso 1 1 calc R . .
C8 C -0.05422(16) 0.2652(2) 0.04110(16) 0.0272(6) Uani 1 1 d . . .
C9 C 0.04698(14) 0.2462(2) 0.23716(15) 0.0207(5) Uani 1 1 d . . .
C10 C 0.10411(14) 0.3318(2) 0.25001(15) 0.0222(5) Uani 1 1 d . . .
H10A H 0.1164 0.3785 0.2086 0.027 Uiso 1 1 calc R . .
C11 C 0.12709(16) 0.2810(2) 0.37839(16) 0.0268(6) Uani 1 1 d . . .
H11A H 0.1551 0.2929 0.4275 0.032 Uiso 1 1 calc R . .
C12 C 0.07165(16) 0.1937(2) 0.36861(16) 0.0284(6) Uani 1 1 d . . .
H12A H 0.0620 0.1457 0.4105 0.034 Uiso 1 1 calc R . .
C13 C 0.03028(15) 0.1764(2) 0.29773(16) 0.0250(6) Uani 1 1 d . . .
H13A H -0.0089 0.1179 0.2903 0.030 Uiso 1 1 calc R . .
C14 C 0.25709(14) 0.7828(2) 0.31832(14) 0.0204(5) Uani 1 1 d . . .
C15 C 0.17782(16) 0.7926(3) 0.30304(17) 0.0297(6) Uani 1 1 d . . .
H15A H 0.1465 0.7277 0.3139 0.036 Uiso 1 1 calc R . .
C16 C 0.14457(16) 0.8968(3) 0.27203(17) 0.0334(7) Uani 1 1 d . . .
H16A H 0.0905 0.9033 0.2619 0.040 Uiso 1 1 calc R . .
C17 C 0.18983(16) 0.9908(2) 0.25591(16) 0.0283(6) Uani 1 1 d . . .
H17A H 0.1669 1.0623 0.2351 0.034 Uiso 1 1 calc R . .
C18 C 0.26832(17) 0.9817(2) 0.26988(17) 0.0299(6) Uani 1 1 d . . .
H18A H 0.2994 1.0463 0.2578 0.036 Uiso 1 1 calc R . .
C19 C 0.30198(16) 0.8780(2) 0.30163(17) 0.0287(6) Uani 1 1 d . . .
H19A H 0.3561 0.8724 0.3119 0.034 Uiso 1 1 calc R . .
C20 C 0.31992(15) 0.6755(2) 0.46299(15) 0.0222(5) Uani 1 1 d . . .
C21 C 0.32260(16) 0.5782(2) 0.51212(16) 0.0274(6) Uani 1 1 d . . .
H21A H 0.3111 0.5007 0.4921 0.033 Uiso 1 1 calc R . .
C22 C 0.34199(18) 0.5937(3) 0.59019(17) 0.0355(7) Uani 1 1 d . . .
H22A H 0.3431 0.5272 0.6236 0.043 Uiso 1 1 calc R . .
C23 C 0.35958(19) 0.7060(3) 0.61894(17) 0.0392(8) Uani 1 1 d . . .
H23A H 0.3740 0.7166 0.6722 0.047 Uiso 1 1 calc R . .
C24 C 0.35639(19) 0.8032(3) 0.57078(18) 0.0398(8) Uani 1 1 d . . .
H24A H 0.3682 0.8804 0.5912 0.048 Uiso 1 1 calc R . .
C25 C 0.33609(17) 0.7890(2) 0.49287(16) 0.0321(7) Uani 1 1 d . . .
H25A H 0.3332 0.8564 0.4600 0.038 Uiso 1 1 calc R . .
C26 C 0.38715(15) 0.6236(2) 0.32565(16) 0.0254(6) Uani 1 1 d . . .
C27 C 0.38916(18) 0.5455(3) 0.26455(17) 0.0336(7) Uani 1 1 d . . .
H27A H 0.3442 0.5039 0.2440 0.040 Uiso 1 1 calc R . .
C28 C 0.4563(2) 0.5285(3) 0.2338(2) 0.0481(9) Uani 1 1 d . . .
H28A H 0.4575 0.4752 0.1923 0.058 Uiso 1 1 calc R . .
C29 C 0.5215(2) 0.5888(4) 0.2636(2) 0.0529(10) Uani 1 1 d . . .
H29A H 0.5674 0.5775 0.2420 0.064 Uiso 1 1 calc R . .
C30 C 0.52083(18) 0.6654(3) 0.3243(2) 0.0490(9) Uani 1 1 d . . .
H30A H 0.5662 0.7064 0.3445 0.059 Uiso 1 1 calc R . .
C31 C 0.45368(16) 0.6828(3) 0.35602(19) 0.0356(7) Uani 1 1 d . . .
H31A H 0.4533 0.7349 0.3983 0.043 Uiso 1 1 calc R . .
C32 C 0.2398(2) 0.3979(3) 0.07622(19) 0.0426(8) Uani 1 1 d . . .
O3 O 0.26044(19) 0.2287(2) 0.17178(14) 0.0704(9) Uani 1 1 d . . .
O4 O 0.14500(14) 0.2279(2) 0.08337(17) 0.0640(8) Uani 1 1 d . . .
O5 O 0.26287(13) 0.18412(18) 0.03785(14) 0.0440(6) Uani 1 1 d . . .
S1 S 0.22588(4) 0.24131(6) 0.09524(4) 0.02897(15) Uani 1 1 d . . .
F1 F 0.2113(2) 0.4290(2) 0.00756(13) 0.1002(11) Uani 1 1 d . . .
F2 F 0.31461(16) 0.4212(2) 0.08367(18) 0.0899(9) Uani 1 1 d . . .
F3 F 0.21050(13) 0.46906(16) 0.12534(12) 0.0544(5) Uani 1 1 d . . .
C33 C 0.39564(19) 0.2527(3) 0.4411(2) 0.0414(8) Uani 1 1 d . . .
H33 H 0.3609 0.2674 0.4803 0.050 Uiso 1 1 calc R . .
Cl1 Cl 0.46345(5) 0.36690(8) 0.44646(6) 0.0511(2) Uani 1 1 d . . .
Cl2 Cl 0.44060(6) 0.11265(8) 0.45928(7) 0.0638(3) Uani 1 1 d . . .
Cl3 Cl 0.34103(6) 0.25287(9) 0.35058(7) 0.0679(3) Uani 1 1 d . . .

loop_
_atom_site_aniso_label
_atom_site_aniso_U_11
_atom_site_aniso_U_22
_atom_site_aniso_U_33
_atom_site_aniso_U_23
_atom_site_aniso_U_13
_atom_site_aniso_U_12
Au1 0.02151(5) 0.02074(5) 0.02355(5) -0.00119(4) 0.00025(4) -0.00235(4)
P1 0.0198(3) 0.0200(3) 0.0205(3) 0.0010(2) 0.0012(3) -0.0009(3)
N1 0.0200(11) 0.0203(10) 0.0231(12) -0.0013(8) 0.0003(9) -0.0001(9)
N2 0.0235(12) 0.0200(10) 0.0248(12) -0.0005(9) 0.0009(9) 0.0005(9)
O1 0.0353(11) 0.0205(9) 0.0379(12) -0.0002(8) -0.0017(9) -0.0019(8)
O2 0.0390(12) 0.0211(9) 0.0308(11) 0.0001(8) 0.0001(9) 0.0017(8)
C1 0.0183(13) 0.0257(13) 0.0278(15) -0.0049(11) 0.0042(11) -0.0011(10)
C2 0.0229(14) 0.0266(13) 0.0237(14) 0.0009(10) 0.0050(11) 0.0044(11)
C3 0.0220(14) 0.0306(14) 0.0255(15) -0.0044(11) 0.0044(11) 0.0000(11)
C4 0.0305(16) 0.0402(16) 0.0336(17) -0.0092(13) 0.0045(13) -0.0067(13)
C5 0.0372(18) 0.060(2) 0.0307(18) -0.0144(15) 0.0009(14) -0.0073(16)
C6 0.0415(19) 0.063(2) 0.0235(16) -0.0008(15) -0.0050(14) 0.0035(17)
C7 0.0388(18) 0.0429(17) 0.0286(16) 0.0006(13) 0.0007(14) 0.0048(14)
C8 0.0244(14) 0.0328(14) 0.0246(15) -0.0035(11) 0.0035(12) 0.0047(11)
C9 0.0192(13) 0.0182(11) 0.0243(14) -0.0018(10) 0.0010(11) 0.0032(10)
C10 0.0222(13) 0.0195(12) 0.0249(14) 0.0003(10) 0.0031(11) 0.0024(10)
C11 0.0300(15) 0.0274(13) 0.0223(14) 0.0014(11) 0.0004(12) 0.0010(11)
C12 0.0328(16) 0.0251(13) 0.0270(15) 0.0055(11) 0.0036(12) -0.0010(12)
C13 0.0227(14) 0.0214(12) 0.0313(15) 0.0011(11) 0.0049(12) -0.0021(10)
C14 0.0210(13) 0.0227(12) 0.0179(13) 0.0013(10) 0.0035(10) 0.0004(10)
C15 0.0221(14) 0.0316(14) 0.0362(17) 0.0103(12) 0.0066(12) -0.0001(11)
C16 0.0192(14) 0.0404(16) 0.0414(18) 0.0114(13) 0.0066(13) 0.0061(12)
C17 0.0313(15) 0.0259(13) 0.0284(14) 0.0035(11) 0.0062(12) 0.0081(12)
C18 0.0303(15) 0.0239(13) 0.0355(16) 0.0045(11) 0.0043(12) -0.0036(11)
C19 0.0183(13) 0.0292(14) 0.0376(17) 0.0047(12) 0.0000(12) -0.0023(11)
C20 0.0209(13) 0.0238(12) 0.0218(13) 0.0007(10) 0.0027(11) 0.0005(10)
C21 0.0284(15) 0.0253(13) 0.0285(15) 0.0018(11) 0.0040(12) -0.0005(11)
C22 0.0406(18) 0.0407(16) 0.0246(16) 0.0086(12) 0.0028(13) 0.0024(14)
C23 0.051(2) 0.0436(17) 0.0209(15) -0.0026(13) -0.0020(14) 0.0064(15)
C24 0.053(2) 0.0300(15) 0.0339(17) -0.0095(13) -0.0050(15) 0.0055(14)
C25 0.0417(18) 0.0243(13) 0.0279(15) 0.0009(11) -0.0036(13) 0.0010(12)
C26 0.0219(14) 0.0283(13) 0.0261(15) 0.0102(11) 0.0033(11) 0.0036(11)
C27 0.0314(16) 0.0434(16) 0.0261(15) 0.0046(12) 0.0040(13) 0.0083(13)
C28 0.049(2) 0.064(2) 0.0346(18) 0.0081(16) 0.0156(16) 0.0241(18)
C29 0.0328(19) 0.077(3) 0.053(2) 0.022(2) 0.0208(17) 0.0218(19)
C30 0.0201(15) 0.061(2) 0.066(3) 0.0189(19) 0.0048(16) 0.0014(15)
C31 0.0246(15) 0.0387(16) 0.0433(19) 0.0068(14) 0.0034(14) -0.0002(13)
C32 0.070(3) 0.0264(15) 0.0332(18) -0.0007(13) 0.0140(17) 0.0036(15)
O3 0.113(2) 0.0543(16) 0.0374(15) 0.0168(12) -0.0142(15) 0.0031(16)
O4 0.0379(14) 0.0672(17) 0.092(2) -0.0382(16) 0.0257(14) -0.0180(13)
O5 0.0512(14) 0.0275(11) 0.0586(15) -0.0076(10) 0.0269(12) 0.0017(10)
S1 0.0346(4) 0.0230(3) 0.0302(4) 0.0011(3) 0.0075(3) -0.0007(3)
F1 0.215(4) 0.0434(13) 0.0400(14) 0.0139(10) 0.0072(17) 0.0299(17)
F2 0.0862(19) 0.0515(14) 0.146(3) -0.0295(15) 0.0655(19) -0.0366(13)
F3 0.0793(15) 0.0304(9) 0.0573(13) -0.0134(9) 0.0230(11) 0.0027(10)
C33 0.0361(18) 0.0358(16) 0.054(2) -0.0007(15) 0.0136(16) 0.0065(14)
Cl1 0.0451(5) 0.0442(5) 0.0612(6) 0.0012(4) -0.0032(4) -0.0015(4)
Cl2 0.0570(6) 0.0418(5) 0.0951(8) 0.0162(5) 0.0192(6) 0.0134(4)
Cl3 0.0521(6) 0.0546(5) 0.0881(8) -0.0273(5) -0.0231(5) 0.0186(5)

loop_
_atom_type_symbol
_atom_type_description
_atom_type_scat_dispersion_real
_atom_type_scat_dispersion_imag
_atom_type_scat_source
C C 0.0033 0.0016 'International Tables Vol C Tables 4.2.6.8 and 6.1.1.4'
H H 0.0000 0.0000 'International Tables Vol C Tables 4.2.6.8 and 6.1.1.4'
N N 0.0061 0.0033 'International Tables Vol C Tables 4.2.6.8 and 6.1.1.4'
O O 0.0106 0.0060 'International Tables Vol C Tables 4.2.6.8 and 6.1.1.4'
F F 0.0171 0.0103 'International Tables Vol C Tables 4.2.6.8 and 6.1.1.4'
P P 0.1023 0.0942 'International Tables Vol C Tables 4.2.6.8 and 6.1.1.4'
S S 0.1246 0.1234 'International Tables Vol C Tables 4.2.6.8 and 6.1.1.4'
Au Au -2.0133 8.8022 'International Tables Vol C Tables 4.2.6.8 and 6.1.1.4'
Cl Cl 0.1484 0.1585 'International Tables Vol C Tables 4.2.6.8 and 6.1.1.4'

loop_
_geom_angle_atom_site_label_1
_geom_angle_atom_site_label_2
_geom_angle_atom_site_label_3
_geom_angle
_geom_angle_site_symmetry_1
_geom_angle_site_symmetry_3
_geom_angle_publ_flag
N2 Au1 P1 178.25(6) . . ?
C20 P1 C26 106.98(12) . . ?
C20 P1 C14 107.00(12) . . ?
C26 P1 C14 106.34(12) . . ?
C20 P1 Au1 111.35(9) . . ?
C26 P1 Au1 112.40(9) . . ?
C14 P1 Au1 112.40(9) . . ?
C9 N1 C1 123.7(2) . . ?
C9 N1 C2 124.8(2) . . ?
C1 N1 C2 111.3(2) . . ?
C11 N2 C10 119.6(2) . . ?
C11 N2 Au1 120.31(18) . . ?
C10 N2 Au1 119.89(17) . . ?
O1 C1 N1 124.9(2) . . ?
O1 C1 C3 129.7(2) . . ?
N1 C1 C3 105.4(2) . . ?
O2 C2 N1 125.4(2) . . ?
O2 C2 C8 129.3(2) . . ?
N1 C2 C8 105.3(2) . . ?
C4 C3 C8 121.8(3) . . ?
C4 C3 C1 129.2(3) . . ?
C8 C3 C1 109.0(2) . . ?
C3 C4 C5 116.7(3) . . ?
C3 C4 H4A 121.6 . . ?
C5 C4 H4A 121.6 . . ?
C6 C5 C4 121.3(3) . . ?
C6 C5 H5A 119.4 . . ?
C4 C5 H5A 119.4 . . ?
C5 C6 C7 121.6(3) . . ?
C5 C6 H6A 119.2 . . ?
C7 C6 H6A 119.2 . . ?
C8 C7 C6 116.6(3) . . ?
C8 C7 H7A 121.7 . . ?
C6 C7 H7A 121.7 . . ?
C7 C8 C3 121.9(3) . . ?
C7 C8 C2 129.3(3) . . ?
C3 C8 C2 108.8(2) . . ?
C10 C9 C13 119.2(2) . . ?
C10 C9 N1 119.8(2) . . ?
C13 C9 N1 121.0(2) . . ?
N2 C10 C9 121.1(2) . . ?
N2 C10 H10A 119.4 . . ?
C9 C10 H10A 119.4 . . ?
N2 C11 C12 121.6(2) . . ?
N2 C11 H11A 119.2 . . ?
C12 C11 H11A 119.2 . . ?
C13 C12 C11 119.6(3) . . ?
C13 C12 H12A 120.2 . . ?
C11 C12 H12A 120.2 . . ?
C12 C13 C9 118.8(2) . . ?
C12 C13 H13A 120.6 . . ?
C9 C13 H13A 120.6 . . ?
C19 C14 C15 119.1(2) . . ?
C19 C14 P1 122.5(2) . . ?
C15 C14 P1 118.36(19) . . ?
C16 C15 C14 120.2(3) . . ?
C16 C15 H15A 119.9 . . ?
C14 C15 H15A 119.9 . . ?
C17 C16 C15 120.0(3) . . ?
C17 C16 H16A 120.0 . . ?
C15 C16 H16A 120.0 . . ?
C16 C17 C18 120.3(2) . . ?
C16 C17 H17A 119.8 . . ?
C18 C17 H17A 119.8 . . ?
C17 C18 C19 119.9(3) . . ?
C17 C18 H18A 120.0 . . ?
C19 C18 H18A 120.0 . . ?
C14 C19 C18 120.3(3) . . ?
C14 C19 H19A 119.8 . . ?
C18 C19 H19A 119.8 . . ?
C21 C20 C25 119.4(2) . . ?
C21 C20 P1 117.5(2) . . ?
C25 C20 P1 123.1(2) . . ?
C22 C21 C20 120.4(3) . . ?
C22 C21 H21A 119.8 . . ?
C20 C21 H21A 119.8 . . ?
C23 C22 C21 119.6(3) . . ?
C23 C22 H22A 120.2 . . ?
C21 C22 H22A 120.2 . . ?
C22 C23 C24 120.4(3) . . ?
C22 C23 H23A 119.8 . . ?
C24 C23 H23A 119.8 . . ?
C23 C24 C25 120.5(3) . . ?
C23 C24 H24A 119.8 . . ?
C25 C24 H24A 119.8 . . ?
C24 C25 C20 119.6(3) . . ?
C24 C25 H25A 120.2 . . ?
C20 C25 H25A 120.2 . . ?
C31 C26 C27 119.3(3) . . ?
C31 C26 P1 121.9(2) . . ?
C27 C26 P1 118.8(2) . . ?
C28 C27 C26 120.3(3) . . ?
C28 C27 H27A 119.9 . . ?
C26 C27 H27A 119.9 . . ?
C29 C28 C27 119.9(3) . . ?
C29 C28 H28A 120.0 . . ?
C27 C28 H28A 120.0 . . ?
C28 C29 C30 120.7(3) . . ?
C28 C29 H29A 119.7 . . ?
C30 C29 H29A 119.7 . . ?
C29 C30 C31 120.0(3) . . ?
C29 C30 H30A 120.0 . . ?
C31 C30 H30A 120.0 . . ?
C26 C31 C30 119.8(3) . . ?
C26 C31 H31A 120.1 . . ?
C30 C31 H31A 120.1 . . ?
F1 C32 F3 108.3(3) . . ?
F1 C32 F2 107.0(3) . . ?
F3 C32 F2 106.5(3) . . ?
F1 C32 S1 112.9(2) . . ?
F3 C32 S1 112.6(2) . . ?
F2 C32 S1 109.2(2) . . ?
O3 S1 O4 115.13(19) . . ?
O3 S1 O5 117.08(17) . . ?
O4 S1 O5 113.15(15) . . ?
O3 S1 C32 102.90(16) . . ?
O4 S1 C32 103.53(18) . . ?
O5 S1 C32 102.47(14) . . ?
Cl1 C33 Cl3 109.70(19) . . ?
Cl1 C33 Cl2 110.68(18) . . ?
Cl3 C33 Cl2 110.15(18) . . ?
Cl1 C33 H33 108.8 . . ?
Cl3 C33 H33 108.8 . . ?
Cl2 C33 H33 108.8 . . ?

loop_
_geom_bond_atom_site_label_1
_geom_bond_atom_site_label_2
_geom_bond_distance
_geom_bond_site_symmetry_2
_geom_bond_publ_flag
Au1 N2 2.073(2) . ?
Au1 P1 2.2394(7) . ?
P1 C20 1.806(3) . ?
P1 C26 1.808(3) . ?
P1 C14 1.813(3) . ?
N1 C9 1.417(3) . ?
N1 C1 1.418(3) . ?
N1 C2 1.418(3) . ?
N2 C11 1.342(3) . ?
N2 C10 1.347(3) . ?
O1 C1 1.203(3) . ?
O2 C2 1.203(3) . ?
C1 C3 1.481(4) . ?
C2 C8 1.486(4) . ?
C3 C4 1.381(4) . ?
C3 C8 1.383(4) . ?
C4 C5 1.391(4) . ?
C4 H4A 0.9500 . ?
C5 C6 1.388(5) . ?
C5 H5A 0.9500 . ?
C6 C7 1.392(4) . ?
C6 H6A 0.9500 . ?
C7 C8 1.377(4) . ?
C7 H7A 0.9500 . ?
C9 C10 1.389(3) . ?
C9 C13 1.391(4) . ?
C10 H10A 0.9500 . ?
C11 C12 1.379(4) . ?
C11 H11A 0.9500 . ?
C12 C13 1.377(4) . ?
C12 H12A 0.9500 . ?
C13 H13A 0.9500 . ?
C14 C19 1.385(4) . ?
C14 C15 1.394(4) . ?
C15 C16 1.387(4) . ?
C15 H15A 0.9500 . ?
C16 C17 1.376(4) . ?
C16 H16A 0.9500 . ?
C17 C18 1.378(4) . ?
C17 H17A 0.9500 . ?
C18 C19 1.390(4) . ?
C18 H18A 0.9500 . ?
C19 H19A 0.9500 . ?
C20 C21 1.392(4) . ?
C20 C25 1.393(4) . ?
C21 C22 1.389(4) . ?
C21 H21A 0.9500 . ?
C22 C23 1.379(4) . ?
C22 H22A 0.9500 . ?
C23 C24 1.380(4) . ?
C23 H23A 0.9500 . ?
C24 C25 1.386(4) . ?
C24 H24A 0.9500 . ?
C25 H25A 0.9500 . ?
C26 C31 1.393(4) . ?
C26 C27 1.395(4) . ?
C27 C28 1.383(4) . ?
C27 H27A 0.9500 . ?
C28 C29 1.376(5) . ?
C28 H28A 0.9500 . ?
C29 C30 1.377(5) . ?
C29 H29A 0.9500 . ?
C30 C31 1.393(4) . ?
C30 H30A 0.9500 . ?
C31 H31A 0.9500 . ?
C32 F1 1.298(4) . ?
C32 F3 1.335(4) . ?
C32 F2 1.335(4) . ?
C32 S1 1.811(3) . ?
O3 S1 1.415(2) . ?
O4 S1 1.423(2) . ?
O5 S1 1.432(2) . ?
C33 Cl1 1.747(3) . ?
C33 Cl3 1.754(4) . ?
C33 Cl2 1.770(3) . ?
C33 H33 1.0000 . ?

loop_
_geom_torsion_atom_site_label_1
_geom_torsion_atom_site_label_2
_geom_torsion_atom_site_label_3
_geom_torsion_atom_site_label_4
_geom_torsion
_geom_torsion_site_symmetry_1
_geom_torsion_site_symmetry_2
_geom_torsion_site_symmetry_3
_geom_torsion_site_symmetry_4
_geom_torsion_publ_flag
N2 Au1 P1 C20 63(2) . . . . ?
N2 Au1 P1 C26 -177(100) . . . . ?
N2 Au1 P1 C14 -57(2) . . . . ?
P1 Au1 N2 C11 -73(2) . . . . ?
P1 Au1 N2 C10 102(2) . . . . ?
C9 N1 C1 O1 0.0(4) . . . . ?
C2 N1 C1 O1 176.1(3) . . . . ?
C9 N1 C1 C3 178.7(2) . . . . ?
C2 N1 C1 C3 -5.1(3) . . . . ?
C9 N1 C2 O2 -0.4(4) . . . . ?
C1 N1 C2 O2 -176.5(3) . . . . ?
C9 N1 C2 C8 -178.5(2) . . . . ?
C1 N1 C2 C8 5.4(3) . . . . ?
O1 C1 C3 C4 3.8(5) . . . . ?
N1 C1 C3 C4 -174.9(3) . . . . ?
O1 C1 C3 C8 -178.6(3) . . . . ?
N1 C1 C3 C8 2.7(3) . . . . ?
C8 C3 C4 C5 -0.9(4) . . . . ?
C1 C3 C4 C5 176.5(3) . . . . ?
C3 C4 C5 C6 0.7(5) . . . . ?
C4 C5 C6 C7 0.1(6) . . . . ?
C5 C6 C7 C8 -0.7(5) . . . . ?
C6 C7 C8 C3 0.5(5) . . . . ?
C6 C7 C8 C2 -177.1(3) . . . . ?
C4 C3 C8 C7 0.3(5) . . . . ?
C1 C3 C8 C7 -177.5(3) . . . . ?
C4 C3 C8 C2 178.3(3) . . . . ?
C1 C3 C8 C2 0.5(3) . . . . ?
O2 C2 C8 C7 -3.7(5) . . . . ?
N1 C2 C8 C7 174.3(3) . . . . ?
O2 C2 C8 C3 178.5(3) . . . . ?
N1 C2 C8 C3 -3.5(3) . . . . ?
C1 N1 C9 C10 141.7(3) . . . . ?
C2 N1 C9 C10 -33.9(4) . . . . ?
C1 N1 C9 C13 -37.8(4) . . . . ?
C2 N1 C9 C13 146.5(3) . . . . ?
C11 N2 C10 C9 2.3(4) . . . . ?
Au1 N2 C10 C9 -172.88(18) . . . . ?
C13 C9 C10 N2 -1.3(4) . . . . ?
N1 C9 C10 N2 179.2(2) . . . . ?
C10 N2 C11 C12 -1.4(4) . . . . ?
Au1 N2 C11 C12 173.7(2) . . . . ?
N2 C11 C12 C13 -0.5(4) . . . . ?
C11 C12 C13 C9 1.5(4) . . . . ?
C10 C9 C13 C12 -0.7(4) . . . . ?
N1 C9 C13 C12 178.9(2) . . . . ?
C20 P1 C14 C19 80.0(3) . . . . ?
C26 P1 C14 C19 -34.0(3) . . . . ?
Au1 P1 C14 C19 -157.4(2) . . . . ?
C20 P1 C14 C15 -98.2(2) . . . . ?
C26 P1 C14 C15 147.8(2) . . . . ?
Au1 P1 C14 C15 24.4(2) . . . . ?
C19 C14 C15 C16 -0.5(4) . . . . ?
P1 C14 C15 C16 177.8(2) . . . . ?
C14 C15 C16 C17 0.3(5) . . . . ?
C15 C16 C17 C18 0.5(5) . . . . ?
C16 C17 C18 C19 -1.1(4) . . . . ?
C15 C14 C19 C18 -0.2(4) . . . . ?
P1 C14 C19 C18 -178.4(2) . . . . ?
C17 C18 C19 C14 1.0(4) . . . . ?
C26 P1 C20 C21 -91.2(2) . . . . ?
C14 P1 C20 C21 155.2(2) . . . . ?
Au1 P1 C20 C21 32.0(2) . . . . ?
C26 P1 C20 C25 87.3(3) . . . . ?
C14 P1 C20 C25 -26.3(3) . . . . ?
Au1 P1 C20 C25 -149.5(2) . . . . ?
C25 C20 C21 C22 -0.7(4) . . . . ?
P1 C20 C21 C22 177.9(2) . . . . ?
C20 C21 C22 C23 -0.8(5) . . . . ?
C21 C22 C23 C24 1.4(5) . . . . ?
C22 C23 C24 C25 -0.5(5) . . . . ?
C23 C24 C25 C20 -1.0(5) . . . . ?
C21 C20 C25 C24 1.6(4) . . . . ?
P1 C20 C25 C24 -177.0(2) . . . . ?
C20 P1 C26 C31 -32.8(3) . . . . ?
C14 P1 C26 C31 81.3(2) . . . . ?
Au1 P1 C26 C31 -155.3(2) . . . . ?
C20 P1 C26 C27 148.3(2) . . . . ?
C14 P1 C26 C27 -97.6(2) . . . . ?
Au1 P1 C26 C27 25.8(2) . . . . ?
C31 C26 C27 C28 -0.9(4) . . . . ?
P1 C26 C27 C28 178.1(2) . . . . ?
C26 C27 C28 C29 -0.1(5) . . . . ?
C27 C28 C29 C30 0.7(5) . . . . ?
C28 C29 C30 C31 -0.3(5) . . . . ?
C27 C26 C31 C30 1.3(4) . . . . ?
P1 C26 C31 C30 -177.6(2) . . . . ?
C29 C30 C31 C26 -0.7(5) . . . . ?
F1 C32 S1 O3 -179.7(3) . . . . ?
F3 C32 S1 O3 -56.7(3) . . . . ?
F2 C32 S1 O3 61.4(3) . . . . ?
F1 C32 S1 O4 -59.5(3) . . . . ?
F3 C32 S1 O4 63.5(3) . . . . ?
F2 C32 S1 O4 -178.4(2) . . . . ?
F1 C32 S1 O5 58.4(3) . . . . ?
F3 C32 S1 O5 -178.6(3) . . . . ?
F2 C32 S1 O5 -60.5(3) . . . . ?
